data_4121507
loop_
_publ_author_name
'Morisaki, Yasuhiro'
'Gon, Masayuki'
'Sasamori, Takahiro'
'Tokitoh, Norihiro'
'Chujo, Yoshiki'

_publ_section_title
;
 Planar chiral tetrasubstituted [2.2]paracyclophane: optical resolution
 and functionalization.
;
_journal_issue 9
_journal_name_full 'Journal of the American Chemical Society'
_journal_page_first 3350
_journal_page_last 3353
_journal_paper_doi 10.1021/ja412197j
_journal_volume 136
_journal_year 2014
_chemical_absolute_configuration rm
_chemical_formula_moiety 'C26 H25 Br3 O4, C H Cl3'
_chemical_formula_sum 'C27 H26 Br3 Cl3 O4'
_chemical_formula_weight 760.56
_chemical_name_systematic
; 
 ? 
;
_space_group_IT_number 4
_symmetry_cell_setting monoclinic
_symmetry_space_group_name_Hall 'P 2yb'
_symmetry_space_group_name_H-M 'P 1 21 1'
_atom_sites_solution_hydrogens geom
_atom_sites_solution_primary direct
_atom_sites_solution_secondary difmap
_audit_creation_method SHELXL-97
_cell_angle_alpha 90.00
_cell_angle_beta 100.228(7)
_cell_angle_gamma 90.00
_cell_formula_units_Z 2
_cell_length_a 6.4145(3)
_cell_length_b 14.2125(6)
_cell_length_c 15.8067(7)
_cell_measurement_reflns_used 12998
_cell_measurement_temperature 98(2)
_cell_measurement_theta_max 55.02
_cell_measurement_theta_min 6.30
_cell_volume 1418.14(11)
_computing_cell_refinement PROCESS-AUTO
_computing_data_collection PROCESS-AUTO
_computing_data_reduction 'Yadokari-XG (Wakita, 2000)'
_computing_molecular_graphics 'Yadokari-XG (Wakita, 2000)'
_computing_publication_material 'Yadokari-XG (Wakita, 2000)'
_computing_structure_refinement 'SHELXL-97 (Sheldrick, 1997)'
_computing_structure_solution 'SHELXS-97 (Sheldrick, 1990)'
_diffrn_ambient_temperature 98(2)
_diffrn_measured_fraction_theta_full 0.996
_diffrn_measured_fraction_theta_max 0.996
_diffrn_measurement_device_type 'rigaku raxis rapid'
_diffrn_measurement_method 'oscillation method'
_diffrn_radiation_monochromator graphite
_diffrn_radiation_source 'fine-focus sealed tube'
_diffrn_radiation_type MoKa
_diffrn_radiation_wavelength 0.71075
_diffrn_reflns_av_R_equivalents 0.0354
_diffrn_reflns_av_sigmaI/netI 0.0542
_diffrn_reflns_limit_h_max 8
_diffrn_reflns_limit_h_min -8
_diffrn_reflns_limit_k_max 17
_diffrn_reflns_limit_k_min -18
_diffrn_reflns_limit_l_max 20
_diffrn_reflns_limit_l_min -20
_diffrn_reflns_number 13503
_diffrn_reflns_theta_full 27.48
_diffrn_reflns_theta_max 27.48
_diffrn_reflns_theta_min 3.15
_exptl_absorpt_coefficient_mu 4.582
_exptl_absorpt_correction_T_max 0.2615
_exptl_absorpt_correction_T_min 0.2078
_exptl_absorpt_correction_type multi-scan
_exptl_absorpt_process_details
;
    Higashi, T. (1995). Program for Absorption Correction.
    Rigaku Corporation, Tokyo, Japan.
;
_exptl_crystal_colour colorless
_exptl_crystal_density_diffrn 1.781
_exptl_crystal_density_method 'not measured'
_exptl_crystal_description block
_exptl_crystal_F_000 752
_exptl_crystal_size_max 0.50
_exptl_crystal_size_mid 0.50
_exptl_crystal_size_min 0.40
_refine_diff_density_max 0.564
_refine_diff_density_min -0.592
_refine_diff_density_rms 0.072
_refine_ls_abs_structure_details 'Flack H D (1983), Acta Cryst. A39, 876-881'
_refine_ls_abs_structure_Flack 0.010(4)
_refine_ls_extinction_method none
_refine_ls_goodness_of_fit_ref 1.016
_refine_ls_hydrogen_treatment undef
_refine_ls_matrix_type full
_refine_ls_number_parameters 337
_refine_ls_number_reflns 5961
_refine_ls_number_restraints 1
_refine_ls_restrained_S_all 1.016
_refine_ls_R_factor_all 0.0298
_refine_ls_R_factor_gt 0.0258
_refine_ls_shift/su_max 0.002
_refine_ls_shift/su_mean 0.000
_refine_ls_structure_factor_coef Fsqd
_refine_ls_weighting_details 'calc w=1/[?^2^(Fo^2^)+(0.0000P)^2^+0.0000P] where P=(Fo^2^+2Fc^2^)/3'
_refine_ls_weighting_scheme calc
_refine_ls_wR_factor_gt 0.0459
_refine_ls_wR_factor_ref 0.0484
_reflns_number_gt 5537
_reflns_number_total 5961
_reflns_threshold_expression >2sigma(I)
_cod_data_source_file ja412197j_si_002.cif
_cod_data_source_block (Rp,1S,4R)-4
_cod_original_sg_symbol_H-M 'p 21'
_cod_database_code 4121507

loop_
_symmetry_equiv_pos_as_xyz
'x, y, z'
'-x, y+1/2, -z'

loop_
_atom_site_label
_atom_site_type_symbol
_atom_site_fract_x
_atom_site_fract_y
_atom_site_fract_z
_atom_site_U_iso_or_equiv
_atom_site_adp_type
_atom_site_occupancy
_atom_site_symmetry_multiplicity
_atom_site_calc_flag
_atom_site_refinement_flags
Br1 Br 0.44558(4) 0.047591(19) 0.517395(18) 0.02088(7) Uani 1 1 d .
Br2 Br -0.08760(4) 0.21896(2) 0.576537(18) 0.02155(7) Uani 1 1 d .
Br3 Br -0.23123(5) 0.09956(2) 0.172322(18) 0.02308(7) Uani 1 1 d .
Cl4 Cl 0.17156(12) 0.78712(6) 0.20428(5) 0.02760(17) Uani 1 1 d .
Cl5 Cl 0.55700(13) 0.69348(6) 0.28409(5) 0.0387(2) Uani 1 1 d .
Cl6 Cl 0.57727(13) 0.85344(6) 0.17282(6) 0.0414(2) Uani 1 1 d .
O7 O 0.1959(3) 0.64570(15) 0.02410(12) 0.0256(5) Uani 1 1 d .
O8 O 0.2451(3) 0.54569(14) 0.13478(11) 0.0171(4) Uani 1 1 d .
O9 O 0.4435(3) 0.41306(16) 0.24208(15) 0.0295(5) Uani 1 1 d .
O10 O 0.1336(3) 0.34357(13) 0.25358(12) 0.0193(4) Uani 1 1 d .
C11 C -0.0883(4) 0.0935(2) 0.43765(17) 0.0168(6) Uani 1 1 d .
H1 H -0.0555 0.0483 0.4823 0.020 Uiso 1 1 calc R
C12 C -0.1881(4) 0.1306(2) 0.29117(17) 0.0170(6) Uani 1 1 d .
C13 C -0.1283(4) 0.18569(19) 0.45792(17) 0.0151(6) Uani 1 1 d .
C14 C -0.0957(4) 0.06612(18) 0.35268(17) 0.0135(6) Uani 1 1 d .
C15 C 0.1205(4) 0.37952(19) 0.43019(18) 0.0188(6) Uani 1 1 d .
H2 H 0.1470 0.4377 0.3994 0.023 Uiso 1 1 calc R
H3 H 0.1692 0.3904 0.4924 0.023 Uiso 1 1 calc R
C16 C -0.2244(4) 0.2235(2) 0.31147(17) 0.0157(6) Uani 1 1 d .
H4 H -0.2852 0.2657 0.2673 0.019 Uiso 1 1 calc R
C17 C 0.2463(4) 0.30010(19) 0.40114(18) 0.0152(6) Uani 1 1 d .
C18 C 0.3382(4) 0.2314(2) 0.45954(18) 0.0172(6) Uani 1 1 d .
H5 H 0.3799 0.2468 0.5186 0.021 Uiso 1 1 calc R
C19 C 0.2541(4) 0.4096(2) 0.22400(18) 0.0180(6) Uani 1 1 d .
C20 C 0.2625(4) 0.0154(2) 0.31574(19) 0.0205(6) Uani 1 1 d .
H6 H 0.3725 -0.0278 0.3458 0.025 Uiso 1 1 calc R
H7 H 0.2637 0.0110 0.2533 0.025 Uiso 1 1 calc R
C21 C 0.1275(4) 0.5838(2) 0.06261(18) 0.0191(6) Uani 1 1 d .
C22 C 0.1108(4) 0.47470(19) 0.16480(17) 0.0153(6) Uani 1 1 d .
C23 C -0.0155(4) 0.4348(2) 0.07989(18) 0.0175(6) Uani 1 1 d .
C24 C 0.3150(4) 0.11537(19) 0.34580(18) 0.0157(6) Uani 1 1 d .
C25 C 0.2682(4) 0.18872(19) 0.28727(18) 0.0160(6) Uani 1 1 d .
H8 H 0.2600 0.1770 0.2276 0.019 Uiso 1 1 calc R
C26 C 0.0368(4) -0.01666(19) 0.33386(19) 0.0202(6) Uani 1 1 d .
H9 H -0.0394 -0.0510 0.2832 0.024 Uiso 1 1 calc R
H10 H 0.0565 -0.0603 0.3835 0.024 Uiso 1 1 calc R
C27 C 0.3685(4) 0.14099(19) 0.43118(18) 0.0163(6) Uani 1 1 d .
C28 C -0.0874(4) 0.5356(2) 0.04850(17) 0.0191(6) Uani 1 1 d .
C29 C -0.2009(4) 0.3693(2) 0.08907(19) 0.0237(7) Uani 1 1 d .
H11 H -0.2922 0.3612 0.0329 0.036 Uiso 1 1 calc R
H12 H -0.2832 0.3970 0.1295 0.036 Uiso 1 1 calc R
H13 H -0.1456 0.3080 0.1107 0.036 Uiso 1 1 calc R
C30 C -0.1728(4) 0.25519(19) 0.39549(18) 0.0152(6) Uani 1 1 d .
C31 C 0.4296(4) 0.7534(2) 0.19214(19) 0.0226(7) Uani 1 1 d .
H14 H 0.4187 0.7102 0.1416 0.027 Uiso 1 1 calc R
C32 C -0.1895(4) 0.5740(2) 0.12309(18) 0.0219(7) Uani 1 1 d .
H15 H -0.3393 0.5540 0.1169 0.026 Uiso 1 1 calc R
H16 H -0.1830 0.6436 0.1252 0.026 Uiso 1 1 calc R
C33 C 0.2337(4) 0.2780(2) 0.31515(17) 0.0159(6) Uani 1 1 d .
C34 C -0.0544(4) 0.5305(2) 0.20448(17) 0.0187(6) Uani 1 1 d .
H17 H 0.0133 0.5796 0.2446 0.022 Uiso 1 1 calc R
H18 H -0.1399 0.4885 0.2349 0.022 Uiso 1 1 calc R
C35 C -0.1259(4) 0.35818(19) 0.41303(19) 0.0188(6) Uani 1 1 d .
H19 H -0.1862 0.3778 0.4637 0.023 Uiso 1 1 calc R
H20 H -0.1956 0.3957 0.3632 0.023 Uiso 1 1 calc R
C36 C -0.2171(5) 0.5486(3) -0.04030(19) 0.0315(8) Uani 1 1 d .
H21 H -0.2447 0.6158 -0.0511 0.047 Uiso 1 1 calc R
H22 H -0.3519 0.5150 -0.0442 0.047 Uiso 1 1 calc R
H23 H -0.1389 0.5235 -0.0832 0.047 Uiso 1 1 calc R
C38 C 0.1255(5) 0.3863(2) 0.0253(2) 0.0265(7) Uani 1 1 d .
H24 H 0.1864 0.3293 0.0547 0.040 Uiso 1 1 calc R
H25 H 0.2398 0.4290 0.0166 0.040 Uiso 1 1 calc R
H26 H 0.0412 0.3693 -0.0305 0.040 Uiso 1 1 calc R

loop_
_atom_site_aniso_label
_atom_site_aniso_U_11
_atom_site_aniso_U_22
_atom_site_aniso_U_33
_atom_site_aniso_U_23
_atom_site_aniso_U_13
_atom_site_aniso_U_12
Br1 0.01622(13) 0.01853(14) 0.02701(16) 0.00799(13) 0.00144(11) 0.00029(12)
Br2 0.02244(14) 0.02615(16) 0.01621(14) -0.00242(13) 0.00382(11) -0.00242(13)
Br3 0.02534(15) 0.02541(16) 0.01761(14) -0.00476(13) 0.00141(12) -0.00252(13)
Cl4 0.0248(4) 0.0274(4) 0.0308(4) -0.0017(3) 0.0054(3) 0.0040(3)
Cl5 0.0420(5) 0.0471(6) 0.0238(4) 0.0031(4) -0.0025(4) 0.0175(4)
Cl6 0.0353(5) 0.0354(5) 0.0540(6) -0.0005(4) 0.0093(4) -0.0132(4)
O7 0.0302(11) 0.0274(12) 0.0191(11) 0.0033(9) 0.0045(9) -0.0085(10)
O8 0.0169(9) 0.0175(9) 0.0165(10) 0.0029(9) 0.0021(7) -0.0052(9)
O9 0.0152(10) 0.0300(12) 0.0418(14) 0.0150(11) 0.0014(9) -0.0010(10)
O10 0.0150(9) 0.0193(10) 0.0229(11) 0.0079(9) 0.0009(8) -0.0017(9)
C11 0.0120(13) 0.0187(14) 0.0203(14) 0.0047(13) 0.0048(11) -0.0050(13)
C12 0.0101(13) 0.0236(16) 0.0179(14) -0.0045(12) 0.0037(11) -0.0057(12)
C13 0.0105(12) 0.0205(15) 0.0142(14) -0.0046(12) 0.0020(11) -0.0002(12)
C14 0.0079(11) 0.0131(15) 0.0206(14) 0.0008(11) 0.0058(11) -0.0032(11)
C15 0.0187(14) 0.0146(14) 0.0222(16) -0.0006(12) 0.0014(13) 0.0000(12)
C16 0.0088(12) 0.0190(14) 0.0181(14) 0.0031(13) -0.0006(11) 0.0027(12)
C17 0.0068(12) 0.0137(13) 0.0242(15) -0.0005(12) 0.0007(11) -0.0024(11)
C18 0.0105(12) 0.0207(15) 0.0192(14) 0.0010(12) -0.0005(11) -0.0012(12)
C19 0.0174(14) 0.0195(15) 0.0180(15) -0.0015(12) 0.0054(12) -0.0005(13)
C20 0.0184(14) 0.0183(15) 0.0265(16) -0.0024(12) 0.0083(13) 0.0027(12)
C21 0.0203(14) 0.0205(15) 0.0163(14) -0.0003(12) 0.0029(12) -0.0007(13)
C22 0.0149(13) 0.0158(14) 0.0160(14) 0.0022(12) 0.0044(12) -0.0003(12)
C23 0.0145(13) 0.0201(15) 0.0174(14) 0.0008(12) 0.0018(12) -0.0028(12)
C24 0.0096(12) 0.0150(15) 0.0243(15) 0.0002(12) 0.0080(11) 0.0016(11)
C25 0.0098(13) 0.0218(15) 0.0183(15) -0.0012(12) 0.0072(11) -0.0019(12)
C26 0.0199(14) 0.0153(14) 0.0263(16) -0.0024(13) 0.0064(13) -0.0016(12)
C27 0.0089(13) 0.0193(14) 0.0205(15) 0.0071(12) 0.0019(11) -0.0005(12)
C28 0.0208(14) 0.0199(16) 0.0156(14) 0.0026(13) 0.0003(11) -0.0036(13)
C29 0.0190(14) 0.0239(16) 0.0264(17) -0.0006(13) -0.0007(13) -0.0087(13)
C30 0.0082(12) 0.0169(14) 0.0213(15) -0.0017(12) 0.0048(11) 0.0012(11)
C31 0.0241(15) 0.0210(16) 0.0209(16) 0.0000(12) -0.0007(13) 0.0012(13)
C32 0.0170(14) 0.0207(16) 0.0274(16) 0.0060(13) 0.0022(12) 0.0031(12)
C33 0.0088(12) 0.0197(14) 0.0186(14) 0.0052(13) 0.0011(11) 0.0008(12)
C34 0.0178(13) 0.0188(15) 0.0205(15) 0.0015(12) 0.0062(12) 0.0007(12)
C35 0.0172(14) 0.0170(14) 0.0220(15) -0.0016(13) 0.0027(12) 0.0042(12)
C36 0.0283(16) 0.0370(19) 0.0263(17) 0.0055(16) -0.0027(14) -0.0064(17)
C38 0.0328(18) 0.0242(17) 0.0240(17) -0.0054(14) 0.0086(14) -0.0045(15)

loop_
_atom_type_symbol
_atom_type_description
_atom_type_scat_dispersion_real
_atom_type_scat_dispersion_imag
_atom_type_scat_source
C C 0.0033 0.0016 'International Tables Vol C Tables 4.2.6.8 and 6.1.1.4'
H H 0.0000 0.0000 'International Tables Vol C Tables 4.2.6.8 and 6.1.1.4'
O O 0.0106 0.0060 'International Tables Vol C Tables 4.2.6.8 and 6.1.1.4'
Cl Cl 0.1484 0.1585 'International Tables Vol C Tables 4.2.6.8 and 6.1.1.4'
Br Br -0.2901 2.4595 'International Tables Vol C Tables 4.2.6.8 and 6.1.1.4'

loop_
_geom_angle_atom_site_label_1
_geom_angle_atom_site_label_2
_geom_angle_atom_site_label_3
_geom_angle
C21 O8 C22 106.04(19)
C19 O10 C33 118.5(2)
C13 C11 C14 120.8(3)
C16 C12 C14 122.3(2)
C16 C12 Br3 116.6(2)
C14 C12 Br3 120.5(2)
C11 C13 C30 122.1(3)
C11 C13 Br2 117.6(2)
C30 C13 Br2 119.8(2)
C12 C14 C11 115.3(3)
C12 C14 C26 124.1(3)
C11 C14 C26 118.9(2)
C17 C15 C35 112.1(2)
C30 C16 C12 120.6(3)
C33 C17 C18 115.7(3)
C33 C17 C15 121.9(2)
C18 C17 C15 120.5(3)
C27 C18 C17 120.0(3)
O9 C19 O10 124.4(3)
O9 C19 C22 127.1(3)
O10 C19 C22 108.5(2)
C24 C20 C26 111.7(2)
O7 C21 O8 121.3(2)
O7 C21 C28 131.4(3)
O8 C21 C28 107.2(2)
O8 C22 C19 107.2(2)
O8 C22 C34 105.3(2)
C19 C22 C34 116.8(2)
O8 C22 C23 102.7(2)
C19 C22 C23 118.8(2)
C34 C22 C23 104.4(2)
C38 C23 C29 109.1(2)
C38 C23 C22 112.7(2)
C29 C23 C22 115.8(2)
C38 C23 C28 114.1(2)
C29 C23 C28 113.4(2)
C22 C23 C28 91.1(2)
C27 C24 C25 116.1(2)
C27 C24 C20 123.8(3)
C25 C24 C20 118.9(2)
C33 C25 C24 120.5(3)
C14 C26 C20 112.0(2)
C24 C27 C18 122.4(3)
C24 C27 Br1 120.2(2)
C18 C27 Br1 116.7(2)
C36 C28 C21 114.6(2)
C36 C28 C32 115.3(2)
C21 C28 C32 103.0(2)
C36 C28 C23 119.5(3)
C21 C28 C23 99.1(2)
C32 C28 C23 102.9(2)
C16 C30 C13 115.7(2)
C16 C30 C35 119.8(3)
C13 C30 C35 123.3(2)
Cl5 C31 Cl6 110.40(15)
Cl5 C31 Cl4 110.44(17)
Cl6 C31 Cl4 110.04(15)
C28 C32 C34 104.0(2)
C25 C33 C17 122.7(3)
C25 C33 O10 117.8(2)
C17 C33 O10 117.7(2)
C22 C34 C32 101.0(2)
C30 C35 C15 112.1(2)

loop_
_geom_bond_atom_site_label_1
_geom_bond_atom_site_label_2
_geom_bond_distance
Br1 C27 1.904(3)
Br2 C13 1.906(3)
Br3 C12 1.902(3)
Cl4 C31 1.766(3)
Cl5 C31 1.756(3)
Cl6 C31 1.765(3)
O7 C21 1.196(3)
O8 C21 1.363(3)
O8 C22 1.460(3)
O9 C19 1.199(3)
O10 C19 1.351(3)
O10 C33 1.417(3)
C11 C13 1.384(4)
C11 C14 1.391(4)
C12 C16 1.388(4)
C12 C14 1.390(4)
C13 C30 1.390(4)
C14 C26 1.511(4)
C15 C17 1.506(4)
C15 C35 1.585(3)
C16 C30 1.386(4)
C17 C33 1.383(4)
C17 C18 1.399(4)
C18 C27 1.386(4)
C19 C22 1.507(4)
C20 C24 1.517(4)
C20 C26 1.591(4)
C21 C28 1.521(4)
C22 C34 1.543(4)
C22 C23 1.547(4)
C23 C38 1.522(4)
C23 C29 1.537(4)
C23 C28 1.558(4)
C24 C27 1.381(4)
C24 C25 1.391(4)
C25 C33 1.374(4)
C28 C36 1.511(4)
C28 C32 1.547(4)
C30 C35 1.510(4)
C32 C34 1.547(4)
